data_4320885
loop_
_publ_author_name
'Tristram Chivers'
'Monica P. Gibson'
'Masood Parvez'
'Ignacio Vargas-Baca'

_publ_contact_author
;
    Masood Parvez
    Department of Chemistry
    University of Calgary
    2500 University Drive N.W.
    Calgary, Alberta, Canada T2N 1N4  
;
_publ_contact_author_email ' parvez@ucalgary.ca '
_publ_contact_author_fax ' (403)289-9488 '
_publ_contact_author_phone ' (403)220-5348 '
_publ_section_title
;
 Eight- and 16-Membered Cyanuric-Sulfanuric Ring Systems:
 C2N4S2\\rightarrow C2N3S Ring Contraction
;
_journal_name_full 'Inorganic Chemistry'
_journal_page_first 1697
_journal_page_last 1704
_journal_paper_doi 10.1021/ic991314u
_journal_volume 39
_journal_year 2000
_chemical_formula_moiety 'C56 H48 N8 S4 '
_chemical_formula_sum 'C56 H48 N8 S4'
_chemical_formula_weight 961.29
_space_group_IT_number 2
_symmetry_cell_setting triclinic
_symmetry_Int_Tables_number 2
_symmetry_space_group_name_Hall '-P 1'
_symmetry_space_group_name_H-M 'P -1'
_audit_creation_date 1999-11-22
_audit_creation_method 'by teXsan v1.7'
_cell_angle_alpha 95.77(2)
_cell_angle_beta 114.82(1)
_cell_angle_gamma 76.21(2)
_cell_formula_units_Z 2
_cell_length_a 13.917(2)
_cell_length_b 15.610(4)
_cell_length_c 13.491(3)
_cell_measurement_reflns_used 25
_cell_measurement_temperature 170
_cell_measurement_theta_max 9.8
_cell_measurement_theta_min 6.9
_cell_volume 2583.4(10)
_computing_cell_refinement 'MSC/AFC Diffractometer Control'
_computing_data_collection 'MSC/AFC Diffractometer Control'
_computing_data_reduction 'teXsan (MSC, 1995)'
_computing_publication_material 'teXsan (MSC, 1995)'
_computing_structure_refinement 'teXsan (MSC, 1995)'
_computing_structure_solution
;
SAPI91 (Fan, 1991)
;
_diffrn_ambient_temperature 170
_diffrn_measurement_device 'Rigaku AFC6S'
_diffrn_measurement_method \w-2\q
_diffrn_orient_matrix_UB_11 0.08110
_diffrn_orient_matrix_UB_12 -0.01394
_diffrn_orient_matrix_UB_13 0.03287
_diffrn_orient_matrix_UB_21 -0.00065
_diffrn_orient_matrix_UB_22 -0.00279
_diffrn_orient_matrix_UB_23 -0.07466
_diffrn_orient_matrix_UB_31 -0.00052
_diffrn_orient_matrix_UB_32 0.06441
_diffrn_orient_matrix_UB_33 0.00392
_diffrn_radiation_detector 'scintillation counter'
_diffrn_radiation_monochromator graphite
_diffrn_radiation_source 'X-ray tube'
_diffrn_radiation_type 'Mo K\a'
_diffrn_radiation_wavelength 0.7107
_diffrn_reflns_av_R_equivalents 0.06948
_diffrn_reflns_av_sigmaI/netI 0.160
_diffrn_reflns_limit_h_max 16
_diffrn_reflns_limit_h_min 0
_diffrn_reflns_limit_k_max 18
_diffrn_reflns_limit_k_min -18
_diffrn_reflns_limit_l_max 14
_diffrn_reflns_limit_l_min -16
_diffrn_reflns_number 9564
_diffrn_reflns_reduction_process 'Lp corrections applied'
_diffrn_reflns_theta_max 25.05
_diffrn_reflns_theta_min 2.02
_diffrn_standards_decay_% -0.90
_diffrn_standards_interval_count 200
_diffrn_standards_number 3
_exptl_absorpt_coefficient_mu 0.229
_exptl_absorpt_correction_T_max 1.000
_exptl_absorpt_correction_T_min 0.761
_exptl_absorpt_correction_type '\y scans (North,Phillips & Matthews, 1968)'
_exptl_crystal_colour colourless
_exptl_crystal_density_diffrn 1.236
_exptl_crystal_density_meas ?
_exptl_crystal_description needle
_exptl_crystal_F_000 1008.00
_exptl_crystal_size_max 0.53
_exptl_crystal_size_mid 0.17
_exptl_crystal_size_min 0.12
_refine_diff_density_max 0.26
_refine_diff_density_min -0.26
_refine_ls_extinction_method none
_refine_ls_goodness_of_fit_all 1.864
_refine_ls_goodness_of_fit_obs 1.864
_refine_ls_hydrogen_treatment noref
_refine_ls_matrix_type full
_refine_ls_number_constraints 0
_refine_ls_number_parameters 613
_refine_ls_number_reflns 3316
_refine_ls_number_restraints 0
_refine_ls_R_factor_all 0.0488
_refine_ls_R_factor_obs 0.0488
_refine_ls_shift/esd_max 0.0005
_refine_ls_shift/esd_mean 0.0000
_refine_ls_structure_factor_coef F
_refine_ls_weighting_details 'w = 1/[\s^2^(Fo) + 0.00000|Fo|^2^]'
_refine_ls_weighting_scheme calc
_refine_ls_wR_factor_all 0.0303
_refine_ls_wR_factor_obs 0.0303
_reflns_number_observed 3316
_reflns_number_total 9150
_reflns_observed_criterion >3.00\s(I)
_cod_data_source_file ic991314u_2.cif
_cod_data_source_block 2c
_cod_depositor_comments
;
The following automatic conversions were performed:

'_exptl_crystal_density_meas' value 'not measured' was changed to '?'
- the value is perceived as not measured.

Automatic conversion script
Id: cif_fix_values 3008 2015-01-20 13:52:24Z robertas 

The following automatic conversions were performed:

'_refine_ls_weighting_scheme' value 'w = 1/[\s^2^(Fo) +
0.00000|Fo|^2^]' was changed to 'calc'. New tag
'_refine_ls_weighting_details' was created. The value of the new tag
was set to 'w = 1/[\s^2^(Fo) + 0.00000|Fo|^2^]'.

Automatic conversion script
Id: cif_fix_values 3143 2015-03-26 13:38:13Z robertas 
;
_cod_original_cell_volume 2583(1)
_cod_original_sg_symbol_H-M 'P -1 '
_cod_original_formula_sum 'C56 H48 N8 S4 '
_cod_database_code 4320885

loop_
_symmetry_equiv_pos_as_xyz
'   +x,   +y,   +z'
'   -x,   -y,   -z'

loop_
_atom_site_aniso_label
_atom_site_aniso_U_11
_atom_site_aniso_U_22
_atom_site_aniso_U_33
_atom_site_aniso_U_12
_atom_site_aniso_U_13
_atom_site_aniso_U_23
S(1) 0.040(1) 0.036(1) 0.030(1) -0.007(1) 0.013(1) 0.0045(9)
S(2) 0.038(1) 0.034(1) 0.038(1) -0.008(1) 0.014(1) 0.000(1)
S(3) 0.044(1) 0.037(1) 0.034(1) -0.013(1) 0.018(1) -0.004(1)
S(4) 0.036(1) 0.037(1) 0.033(1) -0.009(1) 0.014(1) 0.001(1)
N(1) 0.033(4) 0.036(4) 0.029(4) 0.001(3) 0.012(3) 0.003(3)
N(2) 0.032(4) 0.031(4) 0.033(4) -0.001(3) 0.010(3) 0.003(3)
N(3) 0.032(4) 0.031(4) 0.037(4) -0.008(3) 0.009(3) 0.006(3)
N(4) 0.043(4) 0.038(4) 0.032(4) -0.018(3) 0.012(3) -0.006(3)
N(5) 0.041(4) 0.037(4) 0.033(4) -0.006(3) 0.011(3) -0.002(3)
N(6) 0.039(4) 0.027(4) 0.039(4) -0.004(3) 0.017(3) -0.001(3)
N(7) 0.040(4) 0.033(4) 0.026(3) -0.009(3) 0.011(3) -0.001(3)
N(8) 0.033(4) 0.034(4) 0.027(3) -0.005(3) 0.006(3) 0.009(3)
C(1) 0.051(5) 0.042(5) 0.031(5) -0.028(4) 0.021(4) -0.005(4)
C(2) 0.025(5) 0.035(5) 0.038(5) 0.007(4) 0.016(4) 0.009(4)
C(3) 0.038(5) 0.030(5) 0.034(5) -0.016(4) 0.016(4) -0.003(4)
C(4) 0.026(4) 0.025(4) 0.039(5) -0.001(4) 0.013(4) 0.007(4)
C(5) 0.046(5) 0.028(5) 0.029(4) -0.006(4) 0.011(4) 0.002(3)
C(6) 0.062(6) 0.059(6) 0.049(5) -0.013(5) 0.027(5) 0.016(5)
C(7) 0.077(7) 0.059(7) 0.051(6) 0.006(6) 0.026(6) 0.024(5)
C(8) 0.062(7) 0.048(6) 0.063(6) 0.022(5) 0.019(5) 0.018(5)
C(9) 0.055(6) 0.080(8) 0.069(7) 0.018(5) 0.037(5) 0.023(6)
C(10) 0.051(6) 0.056(6) 0.056(6) 0.013(5) 0.031(5) 0.023(5)
C(11) 0.033(5) 0.054(6) 0.039(5) -0.013(4) 0.010(4) 0.004(4)
C(12) 0.055(6) 0.065(7) 0.075(7) -0.027(5) 0.001(5) 0.023(5)
C(13) 0.042(6) 0.099(9) 0.082(8) -0.028(6) -0.017(5) 0.017(6)
C(14) 0.064(7) 0.089(9) 0.093(9) -0.052(7) 0.009(6) -0.003(7)
C(15) 0.088(8) 0.086(8) 0.071(7) -0.066(7) 0.015(6) 0.000(6)
C(16) 0.078(7) 0.053(6) 0.052(6) -0.026(5) 0.023(5) 0.013(5)
C(17) 0.048(5) 0.035(5) 0.036(5) -0.016(4) 0.022(4) -0.008(4)
C(18) 0.067(7) 0.051(6) 0.056(6) -0.015(5) 0.032(5) -0.015(5)
C(19) 0.100(9) 0.088(8) 0.052(6) -0.032(7) 0.034(6) -0.024(5)
C(20) 0.11(1) 0.076(8) 0.081(8) -0.015(7) 0.068(8) -0.024(6)
C(21) 0.069(7) 0.076(8) 0.082(8) -0.001(6) 0.042(6) -0.001(6)
C(22) 0.055(6) 0.055(6) 0.055(6) -0.011(5) 0.032(5) -0.012(4)
C(23) 0.032(5) 0.038(5) 0.042(5) -0.012(4) 0.016(4) 0.007(4)
C(24) 0.079(7) 0.056(6) 0.060(6) -0.033(5) 0.047(5) -0.017(5)
C(25) 0.114(9) 0.071(8) 0.078(7) -0.050(7) 0.068(7) -0.028(6)
C(26) 0.110(9) 0.076(8) 0.090(8) -0.035(7) 0.069(7) 0.000(6)
C(27) 0.084(8) 0.060(7) 0.084(7) -0.040(6) 0.045(6) -0.003(5)
C(28) 0.062(6) 0.052(6) 0.046(5) -0.026(5) 0.022(5) -0.001(4)
C(29) 0.041(5) 0.049(6) 0.024(4) -0.014(4) 0.007(4) 0.003(4)
C(30) 0.059(6) 0.050(6) 0.047(5) -0.025(5) 0.027(5) -0.007(4)
C(31) 0.076(7) 0.046(6) 0.049(6) -0.013(5) 0.026(5) -0.015(4)
C(32) 0.044(6) 0.083(7) 0.042(5) -0.001(5) 0.024(5) -0.005(5)
C(33) 0.044(6) 0.105(8) 0.052(6) -0.033(5) 0.028(5) -0.015(5)
C(34) 0.060(6) 0.086(7) 0.051(5) -0.050(5) 0.032(5) -0.034(5)
C(35) 0.084(8) 0.15(1) 0.081(8) -0.014(7) 0.052(6) -0.039(7)
C(36) 0.040(5) 0.034(5) 0.028(4) -0.009(4) 0.007(4) 0.002(4)
C(37) 0.044(5) 0.041(5) 0.043(5) 0.002(4) 0.018(4) 0.010(4)
C(38) 0.046(6) 0.066(7) 0.042(5) -0.007(5) 0.017(4) 0.011(5)
C(39) 0.045(6) 0.064(7) 0.050(6) -0.021(5) 0.007(5) 0.021(5)
C(40) 0.082(8) 0.033(6) 0.081(7) -0.012(5) 0.029(6) 0.017(5)
C(41) 0.069(7) 0.043(6) 0.056(6) -0.010(5) 0.032(5) 0.001(5)
C(42) 0.086(8) 0.115(9) 0.072(7) -0.042(7) 0.010(6) 0.044(6)
C(43) 0.034(5) 0.041(5) 0.026(4) -0.002(4) 0.010(4) 0.001(4)
C(44) 0.037(5) 0.060(6) 0.040(5) -0.013(4) 0.007(4) 0.008(4)
C(45) 0.087(8) 0.080(8) 0.044(6) -0.034(6) 0.009(6) 0.019(5)
C(46) 0.053(7) 0.081(8) 0.049(6) -0.012(6) -0.005(5) 0.006(5)
C(47) 0.035(6) 0.099(8) 0.050(6) -0.003(5) 0.008(5) 0.001(5)
C(48) 0.053(6) 0.068(6) 0.041(5) -0.030(5) 0.011(5) -0.006(4)
C(49) 0.069(8) 0.14(1) 0.087(8) 0.028(7) -0.008(6) 0.039(7)
C(50) 0.039(5) 0.026(5) 0.027(4) -0.008(4) 0.018(4) 0.001(3)
C(51) 0.039(5) 0.028(5) 0.038(5) -0.005(4) 0.007(4) -0.002(4)
C(52) 0.034(5) 0.068(7) 0.038(5) -0.009(5) -0.002(4) 0.007(4)
C(53) 0.042(6) 0.038(6) 0.049(5) -0.013(5) 0.015(4) -0.007(4)
C(54) 0.051(6) 0.027(5) 0.054(5) -0.013(4) 0.020(4) -0.002(4)
C(55) 0.026(5) 0.031(5) 0.037(5) 0.000(4) 0.006(4) 0.002(4)
C(56) 0.052(6) 0.071(7) 0.092(7) -0.036(5) 0.013(5) -0.017(5)

loop_
_atom_site_label
_atom_site_fract_x
_atom_site_fract_y
_atom_site_fract_z
_atom_site_U_iso_or_equiv
_atom_site_occupancy
_atom_site_refinement_flags
_atom_site_thermal_displace_type
_atom_site_calc_flag
_atom_site_calc_attached_atom
S(1) 0.8652(2) 0.0653(1) 0.1845(1) 0.0350(6) 1.000 . Uani d ?
S(2) 0.5728(2) 0.2688(1) 0.0678(1) 0.0365(6) 1.000 . Uani d ?
S(3) 0.8037(2) 0.4370(1) 0.1853(1) 0.0373(7) 1.000 . Uani d ?
S(4) 0.9976(2) 0.2347(1) 0.0641(1) 0.0350(6) 1.000 . Uani d ?
N(1) 0.8307(4) 0.1284(4) 0.2760(4) 0.034(2) 1.000 . Uani d ?
N(2) 0.6780(4) 0.1849(3) 0.1180(4) 0.034(2) 1.000 . Uani d ?
N(3) 0.5923(4) 0.3195(4) -0.0231(4) 0.034(2) 1.000 . Uani d ?
N(4) 0.7068(4) 0.3800(3) 0.1341(4) 0.037(2) 1.000 . Uani d ?
N(5) 0.9142(4) 0.3697(4) 0.2756(4) 0.039(2) 1.000 . Uani d ?
N(6) 0.9410(4) 0.3183(3) 0.1201(4) 0.035(2) 1.000 . Uani d ?
N(7) 0.9009(4) 0.1843(4) -0.0252(4) 0.034(2) 1.000 . Uani d ?
N(8) 0.9169(4) 0.1234(3) 0.1324(4) 0.033(2) 1.000 . Uani d ?
C(1) 0.7349(6) 0.1832(5) 0.2276(5) 0.037(3) 1.000 . Uani d ?
C(2) 0.6599(5) 0.3737(4) 0.0254(5) 0.033(2) 1.000 . Uani d ?
C(3) 0.9700(6) 0.3148(4) 0.2274(5) 0.032(2) 1.000 . Uani d ?
C(4) 0.8757(5) 0.1299(4) 0.0252(5) 0.030(2) 1.000 . Uani d ?
C(5) 0.9869(6) -0.0033(4) 0.2787(5) 0.036(2) 1.000 . Uani d ?
C(6) 0.9834(6) -0.0412(5) 0.3645(6) 0.054(3) 1.000 . Uani d ?
C(7) 1.0739(7) -0.0988(6) 0.4332(6) 0.064(3) 1.000 . Uani d ?
C(8) 1.1659(7) -0.1187(5) 0.4145(7) 0.064(3) 1.000 . Uani d ?
C(9) 1.1668(7) -0.0812(6) 0.3263(7) 0.068(3) 1.000 . Uani d ?
C(10) 1.0785(6) -0.0234(5) 0.2592(6) 0.054(3) 1.000 . Uani d ?
C(11) 0.4716(6) 0.2126(5) -0.0272(6) 0.042(3) 1.000 . Uani d ?
C(12) 0.3977(7) 0.2538(5) -0.1246(7) 0.069(3) 1.000 . Uani d ?
C(13) 0.3131(7) 0.2113(7) -0.1922(7) 0.084(4) 1.000 . Uani d ?
C(14) 0.3058(7) 0.1339(7) -0.1609(8) 0.082(4) 1.000 . Uani d ?
C(15) 0.3768(8) 0.0959(6) -0.0652(8) 0.078(4) 1.000 . Uani d ?
C(16) 0.4606(7) 0.1351(5) 0.0030(6) 0.059(3) 1.000 . Uani d ?
C(17) 0.7614(6) 0.5026(5) 0.2822(6) 0.037(3) 1.000 . Uani d ?
C(18) 0.8359(6) 0.5335(5) 0.3727(6) 0.056(3) 1.000 . Uani d ?
C(19) 0.8040(8) 0.5897(6) 0.4441(7) 0.078(4) 1.000 . Uani d ?
C(20) 0.6942(9) 0.6155(6) 0.4202(8) 0.083(4) 1.000 . Uani d ?
C(21) 0.6214(7) 0.5852(6) 0.3281(8) 0.074(4) 1.000 . Uani d ?
C(22) 0.6538(6) 0.5291(5) 0.2573(6) 0.052(3) 1.000 . Uani d ?
C(23) 1.0154(5) 0.2911(5) -0.0349(6) 0.035(2) 1.000 . Uani d ?
C(24) 1.0008(7) 0.2551(5) -0.1353(6) 0.056(3) 1.000 . Uani d ?
C(25) 1.0224(8) 0.2972(6) -0.2067(7) 0.074(4) 1.000 . Uani d ?
C(26) 1.0593(8) 0.3727(6) -0.1764(8) 0.079(4) 1.000 . Uani d ?
C(27) 1.0752(7) 0.4086(6) -0.0745(8) 0.068(4) 1.000 . Uani d ?
C(28) 1.0524(6) 0.3673(5) -0.0024(6) 0.051(3) 1.000 . Uani d ?
C(29) 0.6916(6) 0.2384(5) 0.3055(5) 0.039(3) 1.000 . Uani d ?
C(30) 0.7458(6) 0.2994(5) 0.3733(6) 0.048(3) 1.000 . Uani d ?
C(31) 0.7086(7) 0.3454(5) 0.4490(6) 0.058(3) 1.000 . Uani d ?
C(32) 0.6197(7) 0.3274(6) 0.4589(6) 0.057(3) 1.000 . Uani d ?
C(33) 0.5675(6) 0.2679(6) 0.3894(6) 0.062(3) 1.000 . Uani d ?
C(34) 0.6024(6) 0.2263(5) 0.3124(6) 0.058(3) 1.000 . Uani d ?
C(35) 0.5860(7) 0.3729(6) 0.5458(7) 0.102(4) 1.000 . Uani d ?
C(36) 0.6746(6) 0.4270(5) -0.0526(5) 0.036(2) 1.000 . Uani d ?
C(37) 0.7295(6) 0.3879(5) -0.1130(6) 0.043(3) 1.000 . Uani d ?
C(38) 0.7452(6) 0.4377(6) -0.1832(6) 0.051(3) 1.000 . Uani d ?
C(39) 0.7001(7) 0.5268(6) -0.1970(6) 0.054(3) 1.000 . Uani d ?
C(40) 0.6448(7) 0.5639(5) -0.1353(7) 0.065(3) 1.000 . Uani d ?
C(41) 0.6316(6) 0.5167(5) -0.0624(6) 0.054(3) 1.000 . Uani d ?
C(42) 0.7162(7) 0.5776(6) -0.2760(7) 0.091(4) 1.000 . Uani d ?
C(43) 1.0646(6) 0.2559(5) 0.3059(5) 0.035(2) 1.000 . Uani d ?
C(44) 1.0567(6) 0.2140(5) 0.3848(6) 0.047(3) 1.000 . Uani d ?
C(45) 1.1469(8) 0.1583(6) 0.4593(6) 0.072(4) 1.000 . Uani d ?
C(46) 1.2490(7) 0.1469(6) 0.4598(7) 0.070(3) 1.000 . Uani d ?
C(47) 1.2573(6) 0.1906(6) 0.3821(7) 0.066(3) 1.000 . Uani d ?
C(48) 1.1660(7) 0.2457(6) 0.3055(6) 0.054(3) 1.000 . Uani d ?
C(49) 1.3459(7) 0.0850(7) 0.5398(7) 0.117(4) 1.000 . Uani d ?
C(50) 0.7961(6) 0.0800(4) -0.0513(5) 0.029(2) 1.000 . Uani d ?
C(51) 0.6932(6) 0.1245(4) -0.1215(5) 0.038(2) 1.000 . Uani d ?
C(52) 0.6180(6) 0.0741(6) -0.1884(6) 0.052(3) 1.000 . Uani d ?
C(53) 0.6431(6) -0.0171(5) -0.1883(6) 0.044(3) 1.000 . Uani d ?
C(54) 0.7459(6) -0.0607(4) -0.1206(6) 0.043(3) 1.000 . Uani d ?
C(55) 0.8214(5) -0.0110(5) -0.0527(5) 0.034(2) 1.000 . Uani d ?
C(56) 0.5596(6) -0.0675(5) -0.2594(7) 0.073(3) 1.000 . Uani d ?
H(1) 0.9188 -0.0278 0.3764 0.065 1.000 . Uiso c ?
H(2) 1.0723 -0.1245 0.4932 0.077 1.000 . Uiso c ?
H(3) 1.2288 -0.1581 0.4616 0.077 1.000 . Uiso c ?
H(4) 1.2303 -0.0960 0.3126 0.082 1.000 . Uiso c ?
H(5) 1.0803 0.0027 0.1996 0.065 1.000 . Uiso c ?
H(6) 0.4035 0.3081 -0.1452 0.082 1.000 . Uiso c ?
H(7) 0.2610 0.2371 -0.2600 0.101 1.000 . Uiso c ?
H(8) 0.2489 0.1061 -0.2078 0.099 1.000 . Uiso c ?
H(9) 0.3696 0.0422 -0.0444 0.094 1.000 . Uiso c ?
H(10) 0.5108 0.1086 0.0710 0.071 1.000 . Uiso c ?
H(11) 0.9107 0.5162 0.3868 0.067 1.000 . Uiso c ?
H(12) 0.8559 0.6103 0.5081 0.094 1.000 . Uiso c ?
H(13) 0.6699 0.6542 0.4679 0.099 1.000 . Uiso c ?
H(14) 0.5462 0.6032 0.3123 0.089 1.000 . Uiso c ?
H(15) 0.6019 0.5094 0.1925 0.062 1.000 . Uiso c ?
H(16) 0.9760 0.2016 -0.1559 0.068 1.000 . Uiso c ?
H(17) 1.0113 0.2731 -0.2772 0.088 1.000 . Uiso c ?
H(18) 1.0744 0.4011 -0.2256 0.094 1.000 . Uiso c ?
H(19) 1.1015 0.4613 -0.0535 0.081 1.000 . Uiso c ?
H(20) 1.0624 0.3915 0.0678 0.061 1.000 . Uiso c ?
H(21) 0.8081 0.3101 0.3684 0.057 1.000 . Uiso c ?
H(22) 0.7441 0.3890 0.4941 0.069 1.000 . Uiso c ?
H(23) 0.5062 0.2551 0.3942 0.074 1.000 . Uiso c ?
H(24) 0.5621 0.1875 0.2622 0.070 1.000 . Uiso c ?
H(25) 0.6318 0.4123 0.5848 0.123 1.000 . Uiso c ?
H(26) 0.5130 0.4053 0.5129 0.123 1.000 . Uiso c ?
H(27) 0.5913 0.3305 0.5945 0.123 1.000 . Uiso c ?
H(28) 0.7579 0.3260 -0.1076 0.052 1.000 . Uiso c ?
H(29) 0.7875 0.4097 -0.2220 0.062 1.000 . Uiso c ?
H(30) 0.6137 0.6253 -0.1427 0.078 1.000 . Uiso c ?
H(31) 0.5935 0.5454 -0.0198 0.065 1.000 . Uiso c ?
H(32) 0.7914 0.5747 -0.2532 0.109 1.000 . Uiso c ?
H(33) 0.6879 0.5528 -0.3469 0.109 1.000 . Uiso c ?
H(34) 0.6793 0.6375 -0.2775 0.109 1.000 . Uiso c ?
H(35) 0.9886 0.2227 0.3892 0.057 1.000 . Uiso c ?
H(36) 1.1383 0.1274 0.5112 0.086 1.000 . Uiso c ?
H(37) 1.3260 0.1837 0.3797 0.080 1.000 . Uiso c ?
H(38) 1.1740 0.2762 0.2529 0.065 1.000 . Uiso c ?
H(39) 1.3244 0.0605 0.5869 0.140 1.000 . Uiso c ?
H(40) 1.3737 0.0391 0.5009 0.140 1.000 . Uiso c ?
H(41) 1.4003 0.1167 0.5818 0.140 1.000 . Uiso c ?
H(42) 0.6744 0.1871 -0.1240 0.046 1.000 . Uiso c ?
H(43) 0.5474 0.1039 -0.2354 0.062 1.000 . Uiso c ?
H(44) 0.7654 -0.1233 -0.1200 0.052 1.000 . Uiso c ?
H(45) 0.8920 -0.0412 -0.0062 0.041 1.000 . Uiso c ?
H(46) 0.4993 -0.0530 -0.2402 0.088 1.000 . Uiso c ?
H(47) 0.5363 -0.0526 -0.3337 0.088 1.000 . Uiso c ?
H(48) 0.5901 -0.1290 -0.2495 0.088 1.000 . Uiso c ?

loop_
_atom_type_symbol
_atom_type_oxidation_number
_atom_type_number_in_cell
_atom_type_scat_dispersion_real
_atom_type_scat_dispersion_imag
_atom_type_scat_source
C 0 112 0.003 0.002
;International Tables for Crystallography
(1992, Vol. C, Tables 4.2.6.8 and 6.1.1.1)
;
H 0 96 0.000 0.000
;International Tables for Crystallography
(1992, Vol. C, Table 6.1.1.2)
;
N 0 16 0.006 0.003
;International Tables for Crystallography
(1992, Vol. C, Tables 4.2.6.8 and 6.1.1.1)
;
S 0 8 0.125 0.123
;International Tables for Crystallography
(1992, Vol. C, Tables 4.2.6.8 and 6.1.1.1)
;

loop_
_geom_angle_atom_site_label_1
_geom_angle_atom_site_label_2
_geom_angle_atom_site_label_3
_geom_angle
_geom_angle_site_symmetry_1
_geom_angle_site_symmetry_2
_geom_angle_site_symmetry_3
_geom_angle_publ_flag
N(1) S(1) N(8) 107.3(3) . . . yes
N(1) S(1) C(5) 97.6(3) . . . yes
N(8) S(1) C(5) 100.5(3) . . . yes
N(2) S(2) N(3) 107.1(3) . . . yes
N(2) S(2) C(11) 100.9(3) . . . yes
N(3) S(2) C(11) 97.9(3) . . . yes
N(4) S(3) N(5) 106.5(3) . . . yes
N(4) S(3) C(17) 99.1(3) . . . yes
N(5) S(3) C(17) 97.5(3) . . . yes
N(6) S(4) N(7) 109.0(3) . . . yes
N(6) S(4) C(23) 100.8(3) . . . yes
N(7) S(4) C(23) 97.1(3) . . . yes
S(1) N(1) C(1) 110.8(5) . . . yes
S(2) N(2) C(1) 116.5(5) . . . yes
S(2) N(3) C(2) 111.5(5) . . . yes
S(3) N(4) C(2) 116.6(5) . . . yes
S(3) N(5) C(3) 112.4(5) . . . yes
S(4) N(6) C(3) 117.3(5) . . . yes
S(4) N(7) C(4) 111.4(5) . . . yes
S(1) N(8) C(4) 117.3(5) . . . yes
N(1) C(1) N(2) 122.1(6) . . . yes
N(1) C(1) C(29) 114.8(6) . . . yes
N(2) C(1) C(29) 123.0(7) . . . yes
N(3) C(2) N(4) 121.1(6) . . . yes
N(3) C(2) C(36) 114.3(6) . . . yes
N(4) C(2) C(36) 124.6(6) . . . yes
N(5) C(3) N(6) 121.2(6) . . . yes
N(5) C(3) C(43) 112.0(6) . . . yes
N(6) C(3) C(43) 126.8(6) . . . yes
N(7) C(4) N(8) 122.5(6) . . . yes
N(7) C(4) C(50) 112.9(6) . . . yes
N(8) C(4) C(50) 124.6(6) . . . yes
S(1) C(5) C(6) 119.0(6) . . . yes
S(1) C(5) C(10) 120.0(6) . . . yes
C(6) C(5) C(10) 120.7(7) . . . yes
C(5) C(6) C(7) 119.8(8) . . . yes
C(5) C(6) H(1) 120.1 . . . no
C(7) C(6) H(1) 120.1 . . . no
C(6) C(7) C(8) 119.6(8) . . . yes
C(6) C(7) H(2) 120.2 . . . no
C(8) C(7) H(2) 120.2 . . . no
C(7) C(8) C(9) 119.5(7) . . . yes
C(7) C(8) H(3) 120.3 . . . no
C(9) C(8) H(3) 120.3 . . . no
C(8) C(9) C(10) 121.2(8) . . . yes
C(8) C(9) H(4) 119.4 . . . no
C(10) C(9) H(4) 119.4 . . . no
C(5) C(10) C(9) 119.1(7) . . . yes
C(5) C(10) H(5) 120.4 . . . no
C(9) C(10) H(5) 120.5 . . . no
S(2) C(11) C(12) 118.8(6) . . . yes
S(2) C(11) C(16) 119.8(6) . . . yes
C(12) C(11) C(16) 120.9(7) . . . yes
C(11) C(12) C(13) 117.1(8) . . . yes
C(11) C(12) H(6) 121.4 . . . no
C(13) C(12) H(6) 121.5 . . . no
C(12) C(13) C(14) 120.6(8) . . . yes
C(12) C(13) H(7) 119.7 . . . no
C(14) C(13) H(7) 119.7 . . . no
C(13) C(14) C(15) 121.5(9) . . . yes
C(13) C(14) H(8) 119.2 . . . no
C(15) C(14) H(8) 119.2 . . . no
C(14) C(15) C(16) 119.7(9) . . . yes
C(14) C(15) H(9) 120.1 . . . no
C(16) C(15) H(9) 120.1 . . . no
C(11) C(16) C(15) 120.2(8) . . . yes
C(11) C(16) H(10) 119.9 . . . no
C(15) C(16) H(10) 119.9 . . . no
S(3) C(17) C(18) 119.8(6) . . . yes
S(3) C(17) C(22) 118.7(6) . . . yes
C(18) C(17) C(22) 121.1(7) . . . yes
C(17) C(18) C(19) 120.7(8) . . . yes
C(17) C(18) H(11) 119.7 . . . no
C(19) C(18) H(11) 119.6 . . . no
C(18) C(19) C(20) 118.4(8) . . . yes
C(18) C(19) H(12) 120.8 . . . no
C(20) C(19) H(12) 120.8 . . . no
C(19) C(20) C(21) 119.7(9) . . . yes
C(19) C(20) H(13) 120.1 . . . no
C(21) C(20) H(13) 120.1 . . . no
C(20) C(21) C(22) 121.6(9) . . . yes
C(20) C(21) H(14) 119.2 . . . no
C(22) C(21) H(14) 119.2 . . . no
C(17) C(22) C(21) 118.5(8) . . . yes
C(17) C(22) H(15) 120.8 . . . no
C(21) C(22) H(15) 120.8 . . . no
S(4) C(23) C(24) 120.8(6) . . . yes
S(4) C(23) C(28) 117.3(6) . . . yes
C(24) C(23) C(28) 121.6(7) . . . yes
C(23) C(24) C(25) 119.3(7) . . . yes
C(23) C(24) H(16) 120.3 . . . no
C(25) C(24) H(16) 120.3 . . . no
C(24) C(25) C(26) 120.2(8) . . . yes
C(24) C(25) H(17) 119.9 . . . no
C(26) C(25) H(17) 119.9 . . . no
C(25) C(26) C(27) 120.5(8) . . . yes
C(25) C(26) H(18) 119.8 . . . no
C(27) C(26) H(18) 119.8 . . . no
C(26) C(27) C(28) 119.8(8) . . . yes
C(26) C(27) H(19) 120.1 . . . no
C(28) C(27) H(19) 120.1 . . . no
C(23) C(28) C(27) 118.6(7) . . . yes
C(23) C(28) H(20) 120.7 . . . no
C(27) C(28) H(20) 120.7 . . . no
C(1) C(29) C(30) 120.5(7) . . . yes
C(1) C(29) C(34) 120.6(7) . . . yes
C(30) C(29) C(34) 118.8(7) . . . yes
C(29) C(30) C(31) 119.6(7) . . . yes
C(29) C(30) H(21) 120.2 . . . no
C(31) C(30) H(21) 120.2 . . . no
C(30) C(31) C(32) 120.2(7) . . . yes
C(30) C(31) H(22) 119.9 . . . no
C(32) C(31) H(22) 119.9 . . . no
C(31) C(32) C(33) 118.3(7) . . . yes
C(31) C(32) C(35) 119.2(8) . . . yes
C(33) C(32) C(35) 122.5(8) . . . yes
C(32) C(33) C(34) 120.6(7) . . . yes
C(32) C(33) H(23) 119.7 . . . no
C(34) C(33) H(23) 119.7 . . . no
C(29) C(34) C(33) 122.3(7) . . . yes
C(29) C(34) H(24) 118.8 . . . no
C(33) C(34) H(24) 118.8 . . . no
C(32) C(35) H(25) 109.5 . . . no
C(32) C(35) H(26) 109.4 . . . no
C(32) C(35) H(27) 109.6 . . . no
H(25) C(35) H(26) 109.3 . . . no
H(25) C(35) H(27) 109.6 . . . no
H(26) C(35) H(27) 109.4 . . . no
C(2) C(36) C(37) 120.7(7) . . . yes
C(2) C(36) C(41) 119.8(7) . . . yes
C(37) C(36) C(41) 119.5(7) . . . yes
C(36) C(37) C(38) 120.6(7) . . . yes
C(36) C(37) H(28) 119.7 . . . no
C(38) C(37) H(28) 119.7 . . . no
C(37) C(38) C(39) 121.0(8) . . . yes
C(37) C(38) H(29) 119.5 . . . no
C(39) C(38) H(29) 119.5 . . . no
C(38) C(39) C(40) 116.7(8) . . . yes
C(38) C(39) C(42) 119.4(9) . . . yes
C(40) C(39) C(42) 123.9(9) . . . yes
C(39) C(40) C(41) 123.3(8) . . . yes
C(39) C(40) H(30) 118.3 . . . no
C(41) C(40) H(30) 118.4 . . . no
C(36) C(41) C(40) 118.8(7) . . . yes
C(36) C(41) H(31) 120.6 . . . no
C(40) C(41) H(31) 120.6 . . . no
C(39) C(42) H(32) 109.5 . . . no
C(39) C(42) H(33) 109.5 . . . no
C(39) C(42) H(34) 109.4 . . . no
H(32) C(42) H(33) 109.6 . . . no
H(32) C(42) H(34) 109.4 . . . no
H(33) C(42) H(34) 109.4 . . . no
C(3) C(43) C(44) 121.2(7) . . . yes
C(3) C(43) C(48) 120.5(7) . . . yes
C(44) C(43) C(48) 118.1(7) . . . yes
C(43) C(44) C(45) 120.9(8) . . . yes
C(43) C(44) H(35) 119.6 . . . no
C(45) C(44) H(35) 119.5 . . . no
C(44) C(45) C(46) 121.7(8) . . . yes
C(44) C(45) H(36) 119.2 . . . no
C(46) C(45) H(36) 119.1 . . . no
C(45) C(46) C(47) 117.3(8) . . . yes
C(45) C(46) C(49) 121.1(9) . . . yes
C(47) C(46) C(49) 121.5(9) . . . yes
C(46) C(47) C(48) 121.2(8) . . . yes
C(46) C(47) H(37) 119.4 . . . no
C(48) C(47) H(37) 119.4 . . . no
C(43) C(48) C(47) 120.7(8) . . . yes
C(43) C(48) H(38) 119.7 . . . no
C(47) C(48) H(38) 119.6 . . . no
C(46) C(49) H(39) 109.5 . . . no
C(46) C(49) H(40) 109.4 . . . no
C(46) C(49) H(41) 109.4 . . . no
H(39) C(49) H(40) 109.5 . . . no
H(39) C(49) H(41) 109.5 . . . no
H(40) C(49) H(41) 109.5 . . . no
C(4) C(50) C(51) 120.3(6) . . . yes
C(4) C(50) C(55) 120.7(6) . . . yes
C(51) C(50) C(55) 119.0(6) . . . yes
C(50) C(51) C(52) 118.3(7) . . . yes
C(50) C(51) H(42) 120.8 . . . no
C(52) C(51) H(42) 120.9 . . . no
C(51) C(52) C(53) 122.5(7) . . . yes
C(51) C(52) H(43) 118.7 . . . no
C(53) C(52) H(43) 118.8 . . . no
C(52) C(53) C(54) 118.9(7) . . . yes
C(52) C(53) C(56) 120.4(7) . . . yes
C(54) C(53) C(56) 120.7(7) . . . yes
C(53) C(54) C(55) 119.1(7) . . . yes
C(53) C(54) H(44) 120.4 . . . no
C(55) C(54) H(44) 120.4 . . . no
C(50) C(55) C(54) 122.2(6) . . . yes
C(50) C(55) H(45) 118.9 . . . no
C(54) C(55) H(45) 118.9 . . . no
C(53) C(56) H(46) 109.5 . . . no
C(53) C(56) H(47) 109.5 . . . no
C(53) C(56) H(48) 109.5 . . . no
H(46) C(56) H(47) 109.5 . . . no
H(46) C(56) H(48) 109.5 . . . no
H(47) C(56) H(48) 109.5 . . . no

loop_
_geom_bond_atom_site_label_1
_geom_bond_atom_site_label_2
_geom_bond_distance
_geom_bond_site_symmetry_1
_geom_bond_site_symmetry_2
_geom_bond_publ_flag
S(1) N(1) 1.659(5) . . yes
S(1) N(8) 1.644(5) . . yes
S(1) C(5) 1.797(7) . . yes
S(2) N(2) 1.659(5) . . yes
S(2) N(3) 1.668(5) . . yes
S(2) C(11) 1.801(7) . . yes
S(3) N(4) 1.660(5) . . yes
S(3) N(5) 1.693(5) . . yes
S(3) C(17) 1.786(7) . . yes
S(4) N(6) 1.644(5) . . yes
S(4) N(7) 1.684(5) . . yes
S(4) C(23) 1.800(7) . . yes
N(1) C(1) 1.331(8) . . yes
N(2) C(1) 1.352(7) . . yes
N(3) C(2) 1.334(8) . . yes
N(4) C(2) 1.335(7) . . yes
N(5) C(3) 1.326(8) . . yes
N(6) C(3) 1.332(7) . . yes
N(7) C(4) 1.328(7) . . yes
N(8) C(4) 1.317(7) . . yes
C(1) C(29) 1.520(9) . . yes
C(2) C(36) 1.510(9) . . yes
C(3) C(43) 1.465(9) . . yes
C(4) C(50) 1.479(8) . . yes
C(5) C(6) 1.375(8) . . yes
C(5) C(10) 1.365(9) . . yes
C(6) C(7) 1.379(9) . . yes
C(6) H(1) 0.95 . . no
C(7) C(8) 1.37(1) . . yes
C(7) H(2) 0.95 . . no
C(8) C(9) 1.38(1) . . yes
C(8) H(3) 0.95 . . no
C(9) C(10) 1.359(9) . . yes
C(9) H(4) 0.95 . . no
C(10) H(5) 0.95 . . no
C(11) C(12) 1.385(9) . . yes
C(11) C(16) 1.374(9) . . yes
C(12) C(13) 1.42(1) . . yes
C(12) H(6) 0.95 . . no
C(13) C(14) 1.36(1) . . yes
C(13) H(7) 0.95 . . no
C(14) C(15) 1.34(1) . . yes
C(14) H(8) 0.95 . . no
C(15) C(16) 1.38(1) . . yes
C(15) H(9) 0.95 . . no
C(16) H(10) 0.95 . . no
C(17) C(18) 1.364(9) . . yes
C(17) C(22) 1.355(9) . . yes
C(18) C(19) 1.38(1) . . yes
C(18) H(11) 0.95 . . no
C(19) C(20) 1.39(1) . . yes
C(19) H(12) 0.95 . . no
C(20) C(21) 1.36(1) . . yes
C(20) H(13) 0.95 . . no
C(21) C(22) 1.37(1) . . yes
C(21) H(14) 0.95 . . no
C(22) H(15) 0.95 . . no
C(23) C(24) 1.364(9) . . yes
C(23) C(28) 1.368(9) . . yes
C(24) C(25) 1.38(1) . . yes
C(24) H(16) 0.95 . . no
C(25) C(26) 1.36(1) . . yes
C(25) H(17) 0.95 . . no
C(26) C(27) 1.38(1) . . yes
C(26) H(18) 0.95 . . no
C(27) C(28) 1.39(1) . . yes
C(27) H(19) 0.95 . . no
C(28) H(20) 0.95 . . no
C(29) C(30) 1.378(9) . . yes
C(29) C(34) 1.340(9) . . yes
C(30) C(31) 1.395(9) . . yes
C(30) H(21) 0.95 . . no
C(31) C(32) 1.39(1) . . yes
C(31) H(22) 0.95 . . no
C(32) C(33) 1.36(1) . . yes
C(32) C(35) 1.49(1) . . yes
C(33) C(34) 1.368(9) . . yes
C(33) H(23) 0.95 . . no
C(34) H(24) 0.95 . . no
C(35) H(25) 0.95 . . no
C(35) H(26) 0.95 . . no
C(35) H(27) 0.95 . . no
C(36) C(37) 1.349(9) . . yes
C(36) C(41) 1.381(9) . . yes
C(37) C(38) 1.396(9) . . yes
C(37) H(28) 0.95 . . no
C(38) C(39) 1.38(1) . . yes
C(38) H(29) 0.95 . . no
C(39) C(40) 1.36(1) . . yes
C(39) C(42) 1.51(1) . . yes
C(40) C(41) 1.38(1) . . yes
C(40) H(30) 0.95 . . no
C(41) H(31) 0.95 . . no
C(42) H(32) 0.95 . . no
C(42) H(33) 0.95 . . no
C(42) H(34) 0.95 . . no
C(43) C(44) 1.359(9) . . yes
C(43) C(48) 1.385(9) . . yes
C(44) C(45) 1.392(9) . . yes
C(44) H(35) 0.95 . . no
C(45) C(46) 1.39(1) . . yes
C(45) H(36) 0.95 . . no
C(46) C(47) 1.36(1) . . yes
C(46) C(49) 1.51(1) . . yes
C(47) C(48) 1.41(1) . . yes
C(47) H(37) 0.95 . . no
C(48) H(38) 0.95 . . no
C(49) H(39) 0.95 . . no
C(49) H(40) 0.95 . . no
C(49) H(41) 0.95 . . no
C(50) C(51) 1.396(8) . . yes
C(50) C(55) 1.380(8) . . yes
C(51) C(52) 1.410(9) . . yes
C(51) H(42) 0.95 . . no
C(52) C(53) 1.382(9) . . yes
C(52) H(43) 0.95 . . no
C(53) C(54) 1.382(9) . . yes
C(53) C(56) 1.496(9) . . yes
C(54) C(55) 1.408(9) . . yes
C(54) H(44) 0.95 . . no
C(55) H(45) 0.95 . . no
C(56) H(46) 0.95 . . no
C(56) H(47) 0.95 . . no
C(56) H(48) 0.95 . . no

loop_
_geom_contact_atom_site_label_1
_geom_contact_atom_site_label_2
_geom_contact_distance
_geom_contact_site_symmetry_1
_geom_contact_site_symmetry_2
_geom_contact_publ_flag
C(6) C(7) 3.56(1) . 2_756 no
C(34) C(56) 3.56(1) . 2_655 no
C(35) C(38) 3.58(1) . 1_556 no

loop_
_geom_torsion_atom_site_label_1
_geom_torsion_atom_site_label_2
_geom_torsion_atom_site_label_3
_geom_torsion_atom_site_label_4
_geom_torsion_site_symmetry_1
_geom_torsion_site_symmetry_2
_geom_torsion_site_symmetry_3
_geom_torsion_site_symmetry_4
_geom_torsion
_geom_torsion_publ_flag
S(1) N(1) C(1) N(2) . . . . -1.0(8) no
S(1) N(1) C(1) C(29) . . . . 175.0(5) no
S(1) N(8) C(4) N(7) . . . . 170.9(5) no
S(1) N(8) C(4) C(50) . . . . -7.8(9) no
S(1) C(5) C(6) C(7) . . . . 175.5(7) no
S(1) C(5) C(10) C(9) . . . . -174.5(7) no
S(2) N(2) C(1) N(1) . . . . -168.4(5) no
S(2) N(2) C(1) C(29) . . . . 15.9(9) no
S(2) N(3) C(2) N(4) . . . . 2.9(9) no
S(2) N(3) C(2) C(36) . . . . -175.6(5) no
S(2) C(11) C(12) C(13) . . . . -173.9(7) no
S(2) C(11) C(16) C(15) . . . . 173.8(8) no
S(3) N(4) C(2) N(3) . . . . 170.6(5) no
S(3) N(4) C(2) C(36) . . . . -11.1(9) no
S(3) N(5) C(3) N(6) . . . . 2.9(8) no
S(3) N(5) C(3) C(43) . . . . -179.2(5) no
S(3) C(17) C(18) C(19) . . . . 175.0(7) no
S(3) C(17) C(22) C(21) . . . . -175.0(7) no
S(4) N(6) C(3) N(5) . . . . -166.7(5) no
S(4) N(6) C(3) C(43) . . . . 15.6(9) no
S(4) N(7) C(4) N(8) . . . . 4.8(9) no
S(4) N(7) C(4) C(50) . . . . -176.3(5) no
S(4) C(23) C(24) C(25) . . . . -175.6(7) no
S(4) C(23) C(28) C(27) . . . . 175.0(7) no
N(1) S(1) N(8) C(4) . . . . -127.2(5) no
N(1) S(1) C(5) C(6) . . . . 49.3(7) no
N(1) S(1) C(5) C(10) . . . . -136.4(6) no
N(1) C(1) C(29) C(30) . . . . 64.2(9) no
N(1) C(1) C(29) C(34) . . . . -113.3(8) no
N(2) S(2) N(3) C(2) . . . . -80.9(5) no
N(2) S(2) C(11) C(12) . . . . -144.1(7) no
N(2) S(2) C(11) C(16) . . . . 43.7(7) no
N(2) C(1) C(29) C(30) . . . . -119.9(8) no
N(2) C(1) C(29) C(34) . . . . 63(1) no
N(3) S(2) N(2) C(1) . . . . 123.3(5) no
N(3) S(2) C(11) C(12) . . . . -34.8(7) no
N(3) S(2) C(11) C(16) . . . . 152.9(7) no
N(3) C(2) C(36) C(37) . . . . -70.5(9) no
N(3) C(2) C(36) C(41) . . . . 109.6(8) no
N(4) S(3) N(5) C(3) . . . . 82.6(5) no
N(4) S(3) C(17) C(18) . . . . 153.5(6) no
N(4) S(3) C(17) C(22) . . . . -34.2(7) no
N(4) C(2) C(36) C(37) . . . . 111.0(8) no
N(4) C(2) C(36) C(41) . . . . -69(1) no
N(5) S(3) N(4) C(2) . . . . -125.9(5) no
N(5) S(3) C(17) C(18) . . . . 45.4(7) no
N(5) S(3) C(17) C(22) . . . . -142.3(6) no
N(5) C(3) C(43) C(44) . . . . 46(1) no
N(5) C(3) C(43) C(48) . . . . -130.2(7) no
N(6) S(4) N(7) C(4) . . . . -80.9(5) no
N(6) S(4) C(23) C(24) . . . . -142.5(6) no
N(6) S(4) C(23) C(28) . . . . 42.6(6) no
N(6) C(3) C(43) C(44) . . . . -136.2(8) no
N(6) C(3) C(43) C(48) . . . . 48(1) no
N(7) S(4) N(6) C(3) . . . . 116.4(5) no
N(7) S(4) C(23) C(24) . . . . -31.5(7) no
N(7) S(4) C(23) C(28) . . . . 153.6(6) no
N(7) C(4) C(50) C(51) . . . . -60.7(9) no
N(7) C(4) C(50) C(55) . . . . 120.9(7) no
N(8) S(1) N(1) C(1) . . . . 81.5(5) no
N(8) S(1) C(5) C(6) . . . . 158.6(6) no
N(8) S(1) C(5) C(10) . . . . -27.1(7) no
N(8) C(4) C(50) C(51) . . . . 118.2(8) no
N(8) C(4) C(50) C(55) . . . . -60(1) no
C(1) N(1) S(1) C(5) . . . . -174.9(5) no
C(1) N(2) S(2) C(11) . . . . -134.8(5) no
C(1) C(29) C(30) C(31) . . . . -175.9(7) no
C(1) C(29) C(34) C(33) . . . . 172.9(8) no
C(2) N(3) S(2) C(11) . . . . 175.0(5) no
C(2) N(4) S(3) C(17) . . . . 133.4(5) no
C(2) C(36) C(37) C(38) . . . . -178.5(7) no
C(2) C(36) C(41) C(40) . . . . -179.2(7) no
C(3) N(5) S(3) C(17) . . . . -175.6(5) no
C(3) N(6) S(4) C(23) . . . . -142.1(5) no
C(3) C(43) C(44) C(45) . . . . -179.9(7) no
C(3) C(43) C(48) C(47) . . . . 178.8(7) no
C(4) N(7) S(4) C(23) . . . . 175.0(5) no
C(4) N(8) S(1) C(5) . . . . 131.3(5) no
C(4) C(50) C(51) C(52) . . . . -176.4(6) no
C(4) C(50) C(55) C(54) . . . . 176.9(6) no
C(5) C(6) C(7) C(8) . . . . -1(1) no
C(5) C(10) C(9) C(8) . . . . -1(2) no
C(6) C(5) C(10) C(9) . . . . 0(1) no
C(6) C(7) C(8) C(9) . . . . 0(2) no
C(7) C(6) C(5) C(10) . . . . 1(1) no
C(7) C(8) C(9) C(10) . . . . 1(2) no
C(11) C(12) C(13) C(14) . . . . 0(2) no
C(11) C(16) C(15) C(14) . . . . 0(2) no
C(12) C(11) C(16) C(15) . . . . 2(1) no
C(12) C(13) C(14) C(15) . . . . 1(2) no
C(13) C(12) C(11) C(16) . . . . -2(1) no
C(13) C(14) C(15) C(16) . . . . -1(2) no
C(17) C(18) C(19) C(20) . . . . -1(2) no
C(17) C(22) C(21) C(20) . . . . 1(2) no
C(18) C(17) C(22) C(21) . . . . -3(1) no
C(18) C(19) C(20) C(21) . . . . 0(2) no
C(19) C(18) C(17) C(22) . . . . 3(1) no
C(19) C(20) C(21) C(22) . . . . 0(2) no
C(23) C(24) C(25) C(26) . . . . 1(2) no
C(23) C(28) C(27) C(26) . . . . 1(1) no
C(24) C(23) C(28) C(27) . . . . 0(1) no
C(24) C(25) C(26) C(27) . . . . 0(2) no
C(25) C(24) C(23) C(28) . . . . -1(1) no
C(25) C(26) C(27) C(28) . . . . 0(2) no
C(29) C(30) C(31) C(32) . . . . 2(1) no
C(29) C(34) C(33) C(32) . . . . 4(2) no
C(30) C(29) C(34) C(33) . . . . -5(1) no
C(30) C(31) C(32) C(33) . . . . -3(1) no
C(30) C(31) C(32) C(35) . . . . 175.8(8) no
C(31) C(30) C(29) C(34) . . . . 2(1) no
C(31) C(32) C(33) C(34) . . . . 1(1) no
C(34) C(33) C(32) C(35) . . . . -178.7(9) no
C(36) C(37) C(38) C(39) . . . . -4(1) no
C(36) C(41) C(40) C(39) . . . . -1(1) no
C(37) C(36) C(41) C(40) . . . . 1(1) no
C(37) C(38) C(39) C(40) . . . . 3(1) no
C(37) C(38) C(39) C(42) . . . . -178.2(7) no
C(38) C(37) C(36) C(41) . . . . 1(1) no
C(38) C(39) C(40) C(41) . . . . -1(1) no
C(41) C(40) C(39) C(42) . . . . -179.3(8) no
C(43) C(44) C(45) C(46) . . . . 3(1) no
C(43) C(48) C(47) C(46) . . . . -1(1) no
C(44) C(43) C(48) C(47) . . . . 3(1) no
C(44) C(45) C(46) C(47) . . . . -2(2) no
C(44) C(45) C(46) C(49) . . . . -178.9(9) no
C(45) C(44) C(43) C(48) . . . . -4(1) no
C(45) C(46) C(47) C(48) . . . . 1(2) no
C(48) C(47) C(46) C(49) . . . . 177.8(9) no
C(50) C(51) C(52) C(53) . . . . -1(1) no
C(50) C(55) C(54) C(53) . . . . 0(1) no
C(51) C(50) C(55) C(54) . . . . -2(1) no
C(51) C(52) C(53) C(54) . . . . 0(1) no
C(51) C(52) C(53) C(56) . . . . 178.8(7) no
C(52) C(51) C(50) C(55) . . . . 2(1) no
C(52) C(53) C(54) C(55) . . . . 1(1) no
C(55) C(54) C(53) C(56) . . . . -178.3(7) no
